data_2016964
loop_
_publ_author_name
'Franklin, S.'
'Balasubramanian, T.'
'Varghese, Babu'

_publ_section_title
;
 Bis[2,4-diamino-5-(3,4,5-trimethoxybenzyl)pyrimidin-1-ium]
 <small>DL</small>-malate
;
_journal_coeditor_code GD3265
_journal_issue 2
_journal_name_full 'Acta Crystallographica Section C'
_journal_page_first o62
_journal_page_last o65
_journal_paper_doi 10.1107/S0108270109000237
_journal_volume 65
_journal_year 2009
_chemical_formula_iupac '2C14 H19 N4 O3 +, C4 H4 O5 2-'
_chemical_formula_moiety '2(C14 H19 N4 O3 +), C4 H4 O5 2-'
_chemical_formula_sum 'C32 H42 N8 O11'
_chemical_formula_weight 714.74
_chemical_name_common 'Bis(trimethoprim) DL-malate'
_chemical_name_systematic
;
Bis[2,4-diamino-5-(3,4,5-trimethoxybenzyl)pyrimidin-1-ium] DL-malate
;
_space_group_IT_number 14
_symmetry_cell_setting monoclinic
_symmetry_space_group_name_Hall '-P 2ybc'
_symmetry_space_group_name_H-M 'P 1 21/c 1'
_atom_sites_solution_hydrogens geom
_atom_sites_solution_primary direct
_atom_sites_solution_secondary difmap
_cell_angle_alpha 90
_cell_angle_beta 111.0650(10)
_cell_angle_gamma 90
_cell_formula_units_Z 2
_cell_length_a 12.9850(3)
_cell_length_b 9.3038(2)
_cell_length_c 15.6815(3)
_cell_measurement_reflns_used 7891
_cell_measurement_temperature 293
_cell_measurement_theta_max 32.05
_cell_measurement_theta_min 2.5
_cell_volume 1767.88(7)
_computing_cell_refinement 'APEX2 and SAINT (Bruker--Nonius, 2004)'
_computing_data_collection 'APEX2 (Bruker--Nonius, 2004)'
_computing_data_reduction 'SAINT and XPREP (Bruker--Nonius, 2004)'
_computing_molecular_graphics 'ORTEP-3 for Windows (Farrugia, 1997) and Mercury (Macrae <i>et al.</i>, 2006)'
_computing_publication_material 'PLATON (Spek, 2003)'
_computing_structure_refinement 'SHELXL97 (Sheldrick, 2008)'
_computing_structure_solution 'SHELXS97 (Sheldrick, 2008)'
_diffrn_ambient_temperature 293
_diffrn_measured_fraction_theta_full 0.999
_diffrn_measured_fraction_theta_max 0.999
_diffrn_measurement_device_type 'Bruker Kappa APEXII CCD'
_diffrn_measurement_method '\w and \f'
_diffrn_radiation_monochromator graphite
_diffrn_radiation_source 'fine-focus sealed tube'
_diffrn_radiation_type MoK\a
_diffrn_radiation_wavelength 0.71073
_diffrn_reflns_av_R_equivalents 0.0200
_diffrn_reflns_av_sigmaI/netI 0.0149
_diffrn_reflns_limit_h_max 15
_diffrn_reflns_limit_h_min -15
_diffrn_reflns_limit_k_max 8
_diffrn_reflns_limit_k_min -11
_diffrn_reflns_limit_l_max 18
_diffrn_reflns_limit_l_min -18
_diffrn_reflns_number 16178
_diffrn_reflns_reduction_process
;
;
_diffrn_reflns_theta_full 25.00
_diffrn_reflns_theta_max 25.00
_diffrn_reflns_theta_min 1.68
_diffrn_standards_decay_% 0
_diffrn_standards_number 0
_exptl_absorpt_coefficient_mu 0.103
_exptl_absorpt_correction_T_max 0.980
_exptl_absorpt_correction_T_min 0.970
_exptl_absorpt_correction_type multi-scan
_exptl_absorpt_process_details '(SADABS; Bruker, 1999)'
_exptl_crystal_colour colourless
_exptl_crystal_density_diffrn 1.343
_exptl_crystal_density_method 'Not Measured'
_exptl_crystal_description plate
_exptl_crystal_F_000 756
_exptl_crystal_size_max 0.300
_exptl_crystal_size_mid 0.200
_exptl_crystal_size_min 0.200
_refine_diff_density_max 0.332
_refine_diff_density_min -0.179
_refine_ls_extinction_coef 0.0071(10)
_refine_ls_extinction_expression FC^*^=KFC[1+0.001XFC^2^\L^3^/SIN(2\Q)]^-1/4^
_refine_ls_extinction_method 'SHELXL97 (Sheldrick, 2008)'
_refine_ls_goodness_of_fit_ref 1.180
_refine_ls_hydrogen_treatment mixed
_refine_ls_matrix_type full
_refine_ls_number_parameters 265
_refine_ls_number_reflns 3108
_refine_ls_number_restraints 3
_refine_ls_restrained_S_all 1.180
_refine_ls_R_factor_all 0.0502
_refine_ls_R_factor_gt 0.0450
_refine_ls_shift/su_max 0.000
_refine_ls_shift/su_mean 0.000
_refine_ls_structure_factor_coef Fsqd
_refine_ls_weighting_details 'calc w=1/[\s^2^(Fo^2^)+(0.0299P)^2^+1.0993P] where P=(Fo^2^+2Fc^2^)/3'
_refine_ls_weighting_scheme calc
_refine_ls_wR_factor_gt 0.1116
_refine_ls_wR_factor_ref 0.1146
_reflns_number_gt 2763
_reflns_number_total 3108
_reflns_threshold_expression I>2\s(I)
_cod_data_source_file gd3265.cif
_cod_data_source_block I
_cod_depositor_comments
;
The following automatic conversions were performed:
'_symmetry_cell_setting' value 'Monoclinic' changed to 'monoclinic'
according to '/home/saulius/struct/CIF-dictionaries/cif_core.dic'
dictionary named 'cif_core.dic' version 2.4.1 from 2010-06-29.

Automatic conversion script
Id: cif_fix_enum 1527 2010-12-29 10:47:43Z saulius 

The following automatic conversions were performed:

'_symmetry_cell_setting' value 'Monoclinic' changed to 'monoclinic'
according to /home/saulius/struct/CIF-dictionaries/cif_core.dic
dictionary named 'cif_core.dic' version 2.4.1 from 2010-06-29.

Automatic conversion script
Id: cif_fix_values 1715 2011-07-08 13:25:40Z adriana 
;
_cod_original_sg_symbol_H-M 'P 21/c'
_cod_database_code 2016964
_cod_database_fobs_code 2016964

loop_
_symmetry_equiv_pos_site_id
_symmetry_equiv_pos_as_xyz
1 x,y,z
2 -x,1/2+y,1/2-z
3 -x,-y,-z
4 x,1/2-y,1/2+z

loop_
_atom_site_aniso_label
_atom_site_aniso_U_11
_atom_site_aniso_U_22
_atom_site_aniso_U_33
_atom_site_aniso_U_12
_atom_site_aniso_U_13
_atom_site_aniso_U_23
O1 0.0495(10) 0.0830(14) 0.1055(15) 0.0107(9) 0.0461(10) -0.0052(11)
O2 0.0360(8) 0.0949(14) 0.0589(10) -0.0087(8) 0.0201(7) 0.0076(9)
O3 0.0604(11) 0.0655(11) 0.0753(12) -0.0180(9) 0.0290(9) -0.0147(9)
N1 0.0622(12) 0.0566(12) 0.0431(11) 0.0125(10) 0.0318(10) 0.0056(9)
N2 0.0465(11) 0.0626(13) 0.0399(10) 0.0061(10) 0.0255(9) 0.0046(9)
N3 0.0398(9) 0.0508(10) 0.0366(9) 0.0038(8) 0.0198(7) 0.0034(8)
N4 0.0482(10) 0.0488(11) 0.0405(9) 0.0014(8) 0.0263(8) 0.0060(8)
C1 0.0363(10) 0.0455(11) 0.0365(10) -0.0040(9) 0.0177(8) -0.0011(9)
C2 0.0419(11) 0.0441(12) 0.0507(12) 0.0008(9) 0.0228(10) 0.0053(10)
C3 0.0340(10) 0.0451(12) 0.0461(11) -0.0052(9) 0.0200(9) -0.0029(9)
C4 0.0321(10) 0.0498(12) 0.0369(10) -0.0052(9) 0.0166(8) -0.0020(9)
C5 0.0414(11) 0.0486(12) 0.0544(13) -0.0032(10) 0.0246(10) -0.0063(10)
C6 0.0368(10) 0.0508(12) 0.0365(10) 0.0012(9) 0.0180(9) 0.0017(9)
C7 0.0396(11) 0.0522(13) 0.0429(11) 0.0021(10) 0.0192(9) -0.0011(10)
C8 0.0450(12) 0.0557(14) 0.0400(11) -0.0086(10) 0.0178(9) -0.0011(10)
C9 0.0368(11) 0.0708(16) 0.0426(11) -0.0038(11) 0.0189(9) 0.0055(11)
C10 0.0388(11) 0.0666(15) 0.0491(12) 0.0069(11) 0.0242(10) 0.0041(11)
C11 0.0462(12) 0.0515(13) 0.0526(12) 0.0009(10) 0.0268(10) -0.0029(10)
C12 0.0671(19) 0.083(2) 0.132(3) 0.0266(17) 0.047(2) 0.001(2)
C13 0.0496(15) 0.103(2) 0.0670(17) -0.0117(15) 0.0080(13) 0.0024(16)
C14 0.087(2) 0.0653(18) 0.0759(18) -0.0148(16) 0.0295(16) -0.0236(15)
O4 0.0944(13) 0.0522(10) 0.0437(9) 0.0079(9) 0.0387(9) 0.0023(7)
O5 0.0735(11) 0.0547(10) 0.0557(9) 0.0074(8) 0.0453(9) 0.0043(8)
O6 0.057(2) 0.081(2) 0.0383(19) 0.0021(18) 0.0105(15) 0.0021(17)
C15 0.0426(11) 0.0548(14) 0.0360(10) 0.0087(10) 0.0211(9) 0.0022(10)
C16 0.0454(13) 0.0636(15) 0.0327(10) -0.0027(11) 0.0179(9) -0.0034(10)

loop_
_atom_site_type_symbol
_atom_site_label
_atom_site_fract_x
_atom_site_fract_y
_atom_site_fract_z
_atom_site_U_iso_or_equiv
_atom_site_thermal_displace_type
_atom_site_calc_flag
_atom_site_refinement_flags
_atom_site_occupancy
O O1 -0.15807(14) 1.2462(2) 0.41545(14) 0.0743(8) Uani . . 1.000
O O2 -0.21086(12) 0.9778(2) 0.35824(11) 0.0624(6) Uani . . 1.000
O O3 -0.06160(14) 0.7989(2) 0.33500(13) 0.0658(7) Uani . . 1.000
N N1 0.48206(17) 0.8276(2) 0.30313(14) 0.0504(7) Uani . . 1.000
N N2 0.34759(16) 0.9180(2) 0.52878(12) 0.0469(7) Uani . . 1.000
N N3 0.41602(14) 0.87465(19) 0.41741(11) 0.0407(5) Uani . . 1.000
N N4 0.37301(15) 1.0254(2) 0.28944(12) 0.0430(6) Uani . . 1.000
C C1 0.42365(16) 0.9091(2) 0.33764(13) 0.0382(6) Uani . . 1.000
C C2 0.31133(17) 1.1114(2) 0.32213(15) 0.0439(7) Uani . . 1.000
C C3 0.29895(16) 1.0840(2) 0.40228(14) 0.0402(6) Uani . . 1.000
C C4 0.35477(15) 0.9590(2) 0.45018(13) 0.0384(6) Uani . . 1.000
C C5 0.22698(17) 1.1764(2) 0.43654(15) 0.0461(7) Uani . . 1.000
C C6 0.11054(16) 1.1202(2) 0.41540(13) 0.0400(6) Uani . . 1.000
C C7 0.08111(17) 0.9818(2) 0.38468(14) 0.0437(7) Uani . . 1.000
C C8 -0.02617(18) 0.9337(3) 0.36540(14) 0.0462(7) Uani . . 1.000
C C9 -0.10467(17) 1.0260(3) 0.37653(14) 0.0488(7) Uani . . 1.000
C C10 -0.07485(17) 1.1639(3) 0.40692(15) 0.0492(7) Uani . . 1.000
C C11 0.03258(18) 1.2117(3) 0.42697(15) 0.0476(7) Uani . . 1.000
C C12 -0.1451(3) 1.3945(4) 0.4203(3) 0.0910(14) Uani . . 1.000
C C13 -0.2836(2) 1.0146(4) 0.26882(19) 0.0768(10) Uani . . 1.000
C C14 0.0157(3) 0.7033(3) 0.3216(2) 0.0760(11) Uani . . 1.000
O O4 0.44619(16) 0.65344(18) 0.61581(11) 0.0596(6) Uani . . 1.000
O O5 0.40311(14) 0.42714(17) 0.62939(11) 0.0552(6) Uani . . 1.000
O O6 0.3701(4) 0.5719(5) 0.4280(2) 0.0606(11) Uani . . 0.500
C C15 0.42935(17) 0.5278(2) 0.58784(13) 0.0426(7) Uani . . 1.000
C C16 0.44079(18) 0.4920(3) 0.49666(14) 0.0462(7) Uani . . 1.000
H H1A 0.4751(19) 0.840(3) 0.2441(18) 0.057(7) Uiso . . 1.000
H H1B 0.518(2) 0.752(3) 0.3338(17) 0.058(7) Uiso . . 1.000
H H2 0.27670 1.19130 0.28830 0.0530 Uiso calc R 1.000
H H2A 0.383(2) 0.837(3) 0.5547(18) 0.060(8) Uiso . . 1.000
H H2B 0.301(2) 0.965(3) 0.5499(16) 0.055(7) Uiso . . 1.000
H H4 0.379(2) 1.040(3) 0.2361(18) 0.060(7) Uiso . . 1.000
H H5A 0.22240 1.27140 0.41000 0.0550 Uiso calc R 1.000
H H5B 0.26220 1.18640 0.50220 0.0550 Uiso calc R 1.000
H H7 0.13350 0.92030 0.37680 0.0520 Uiso calc R 1.000
H H11 0.05210 1.30490 0.44810 0.0570 Uiso calc R 1.000
H H12A -0.08690 1.41980 0.47640 0.1360 Uiso calc R 1.000
H H12B -0.21270 1.43880 0.41830 0.1360 Uiso calc R 1.000
H H12C -0.12670 1.42740 0.36950 0.1360 Uiso calc R 1.000
H H13A -0.29260 1.11710 0.26420 0.1150 Uiso calc R 1.000
H H13B -0.35400 0.97000 0.25710 0.1150 Uiso calc R 1.000
H H13C -0.25330 0.98160 0.22480 0.1150 Uiso calc R 1.000
H H14A 0.04000 0.74040 0.27490 0.1140 Uiso calc R 1.000
H H14B -0.01820 0.61110 0.30320 0.1140 Uiso calc R 1.000
H H14C 0.07790 0.69340 0.37760 0.1140 Uiso calc R 1.000
H H6 0.39360 0.65430 0.43120 0.0550 Uiso calc . 0.500
H H16A 0.4118(18) 0.4019(11) 0.4752(15) 0.0550 Uiso . . 1.000
H H16B 0.394(5) 0.553(2) 0.452(3) 0.0550 Uiso . . 0.500

loop_
_atom_type_symbol
_atom_type_description
_atom_type_scat_dispersion_real
_atom_type_scat_dispersion_imag
_atom_type_scat_source
O O 0.0106 0.0060 'International Tables Vol C Tables 4.2.6.8 and 6.1.1.4'
N N 0.0061 0.0033 'International Tables Vol C Tables 4.2.6.8 and 6.1.1.4'
H H 0.0000 0.0000 'International Tables Vol C Tables 4.2.6.8 and 6.1.1.4'
C C 0.0033 0.0016 'International Tables Vol C Tables 4.2.6.8 and 6.1.1.4'

loop_
_geom_angle_atom_site_label_1
_geom_angle_atom_site_label_2
_geom_angle_atom_site_label_3
_geom_angle_site_symmetry_1
_geom_angle_site_symmetry_2
_geom_angle_site_symmetry_3
_geom_angle
_geom_angle_publ_flag
C10 O1 C12 . . . 118.5(3) yes
C9 O2 C13 . . . 112.76(19) yes
C8 O3 C14 . . . 117.6(2) yes
C16 O6 H6 . . . 109.00 no
C1 N3 C4 . . . 118.27(17) no
C1 N4 C2 . . . 119.80(18) yes
C1 N1 H1B . . . 120.2(17) no
C1 N1 H1A . . . 119.1(17) no
H1A N1 H1B . . . 120(2) no
H2A N2 H2B . . . 123(2) no
C4 N2 H2B . . . 118.9(16) no
C4 N2 H2A . . . 117.8(17) no
C1 N4 H4 . . . 117.8(18) no
C2 N4 H4 . . . 122.4(18) no
N3 C1 N4 . . . 122.34(19) no
N1 C1 N3 . . . 119.75(18) no
N1 C1 N4 . . . 117.91(19) no
N4 C2 C3 . . . 121.71(19) no
C4 C3 C5 . . . 122.63(18) no
C2 C3 C5 . . . 121.52(18) no
C2 C3 C4 . . . 115.81(19) no
N2 C4 N3 . . . 115.89(18) no
N3 C4 C3 . . . 122.08(18) no
N2 C4 C3 . . . 122.01(19) no
C3 C5 C6 . . . 115.00(16) no
C5 C6 C7 . . . 121.76(19) no
C5 C6 C11 . . . 118.50(18) no
C7 C6 C11 . . . 119.7(2) no
C6 C7 C8 . . . 120.5(2) no
C7 C8 C9 . . . 119.8(2) no
O3 C8 C7 . . . 124.0(2) yes
O3 C8 C9 . . . 116.2(2) yes
O2 C9 C10 . . . 120.8(2) yes
C8 C9 C10 . . . 119.5(2) no
O2 C9 C8 . . . 119.8(2) yes
O1 C10 C9 . . . 114.9(2) yes
O1 C10 C11 . . . 124.2(2) yes
C9 C10 C11 . . . 120.8(2) no
C6 C11 C10 . . . 119.8(2) no
N4 C2 H2 . . . 119.00 no
C3 C2 H2 . . . 119.00 no
C3 C5 H5A . . . 109.00 no
C3 C5 H5B . . . 109.00 no
H5A C5 H5B . . . 108.00 no
C6 C5 H5B . . . 109.00 no
C6 C5 H5A . . . 109.00 no
C6 C7 H7 . . . 120.00 no
C8 C7 H7 . . . 120.00 no
C6 C11 H11 . . . 120.00 no
C10 C11 H11 . . . 120.00 no
O1 C12 H12A . . . 109.00 no
O1 C12 H12B . . . 109.00 no
H12B C12 H12C . . . 109.00 no
O1 C12 H12C . . . 109.00 no
H12A C12 H12B . . . 110.00 no
H12A C12 H12C . . . 109.00 no
O2 C13 H13A . . . 109.00 no
O2 C13 H13B . . . 110.00 no
O2 C13 H13C . . . 109.00 no
H13B C13 H13C . . . 109.00 no
H13A C13 H13B . . . 109.00 no
H13A C13 H13C . . . 109.00 no
O3 C14 H14B . . . 110.00 no
H14A C14 H14C . . . 109.00 no
O3 C14 H14C . . . 109.00 no
H14A C14 H14B . . . 109.00 no
O3 C14 H14A . . . 109.00 no
H14B C14 H14C . . . 109.00 no
O5 C15 C16 . . . 117.33(18) no
O4 C15 O5 . . . 124.5(2) no
O4 C15 C16 . . . 118.2(2) no
O6 C16 C15 . . . 111.0(3) no
O6 C16 C16 . . 3_666 112.5(3) no
C15 C16 C16 . . 3_666 110.66(18) no
O6 C16 H16A . . . 97.8(13) no
C15 C16 H16A . . . 111.9(14) no
C16 C16 H16A 3_666 . . 112.5(15) no

loop_
_geom_bond_atom_site_label_1
_geom_bond_atom_site_label_2
_geom_bond_site_symmetry_1
_geom_bond_site_symmetry_2
_geom_bond_distance
_geom_bond_publ_flag
O1 C10 . . 1.370(3) no
O1 C12 . . 1.389(4) no
O2 C9 . . 1.379(3) no
O2 C13 . . 1.423(3) no
O3 C8 . . 1.362(3) no
O3 C14 . . 1.412(4) no
O4 C15 . . 1.240(3) no
O5 C15 . . 1.256(3) no
O6 C16 . . 1.358(5) no
O6 H6 . . 0.8200 no
N1 C1 . . 1.318(3) no
N2 C4 . . 1.325(3) no
N3 C4 . . 1.344(3) no
N3 C1 . . 1.329(3) no
N4 C2 . . 1.356(3) no
N4 C1 . . 1.348(3) no
N1 H1B . . 0.89(3) no
N1 H1A . . 0.91(3) no
N2 H2A . . 0.90(3) no
N2 H2B . . 0.90(3) no
N4 H4 . . 0.88(3) no
C2 C3 . . 1.348(3) no
C3 C5 . . 1.504(3) no
C3 C4 . . 1.432(3) no
C5 C6 . . 1.520(3) no
C6 C7 . . 1.380(3) no
C6 C11 . . 1.384(3) no
C7 C8 . . 1.389(3) no
C8 C9 . . 1.391(4) no
C9 C10 . . 1.375(4) no
C10 C11 . . 1.388(3) no
C2 H2 . . 0.9300 no
C5 H5A . . 0.9700 no
C5 H5B . . 0.9700 no
C7 H7 . . 0.9300 no
C11 H11 . . 0.9300 no
C12 H12A . . 0.9600 no
C12 H12C . . 0.9600 no
C12 H12B . . 0.9600 no
C13 H13C . . 0.9600 no
C13 H13A . . 0.9600 no
C13 H13B . . 0.9600 no
C14 H14A . . 0.9600 no
C14 H14C . . 0.9600 no
C14 H14B . . 0.9600 no
C15 C16 . . 1.527(3) no
C16 C16 . 3_666 1.511(3) no
C16 H16A . . 0.931(14) no

loop_
_geom_contact_atom_site_label_1
_geom_contact_atom_site_label_2
_geom_contact_distance
_geom_contact_site_symmetry_1
_geom_contact_site_symmetry_2
_geom_contact_publ_flag
O1 O2 2.659(3) . . no
O1 C13 3.145(4) . . no
O2 O3 2.677(3) . . no
O2 N2 3.081(3) . 3_576 no
O2 O1 2.659(3) . . no
O3 C13 3.356(4) . . no
O3 O2 2.677(3) . . no
O4 O6 2.852(3) . . no
O4 N1 2.810(3) . 4_565 no
O4 N2 2.882(3) . . no
O5 N1 2.798(3) . 3_666 no
O5 N4 2.712(2) . 4_565 no
O6 C13 2.929(4) . 2_545 no
O6 O4 2.852(3) . . no
O6 N3 2.896(5) . . no
O1 H2B 2.89(3) . 3_576 no
O1 H13A 2.6700 . . no
O2 H2B 2.22(3) . 3_576 no
O4 H16A 2.76(2) . 3_666 no
O4 H6 2.7300 . . no
O4 H2A 1.99(3) . . no
O4 H1A 1.91(3) . 4_565 no
O5 H12B 2.6300 . 3_576 no
O5 H4 1.84(3) . 4_565 no
O5 H1A 2.76(3) . 4_565 no
O5 H1B 1.93(3) . 3_666 no
O6 H13A 2.8400 . 2_545 no
O6 H13C 2.4800 . 2_545 no
N1 O5 2.798(3) . 3_666 no
N1 O4 2.810(3) . 4_564 no
N2 C7 3.437(3) . . no
N2 O4 2.882(3) . . no
N2 O2 3.081(3) . 3_576 no
N2 C1 3.365(3) . 3_676 no
N3 C4 3.335(3) . 3_676 no
N3 O6 2.896(5) . . no
N4 O5 2.712(2) . 4_564 no
N1 H13B 2.8100 . 1_655 no
N2 H7 2.9400 . . no
N2 H5B 2.7000 . . no
N3 H6 2.0900 . . no
C1 N2 3.365(3) . 3_676 no
C4 N3 3.335(3) . 3_676 no
C4 C7 3.332(3) . . no
C6 C9 3.561(3) . 3_576 no
C6 C14 3.566(3) . 2_555 no
C7 C4 3.332(3) . . no
C7 N2 3.437(3) . . no
C7 C10 3.566(3) . 3_576 no
C8 C11 3.554(3) . 3_576 no
C8 C10 3.453(3) . 3_576 no
C9 C6 3.561(3) . 3_576 no
C10 C7 3.566(3) . 3_576 no
C10 C8 3.453(3) . 3_576 no
C11 C8 3.554(3) . 3_576 no
C13 O3 3.356(4) . . no
C13 O6 2.929(4) . 2_555 no
C13 O1 3.145(4) . . no
C14 C6 3.566(3) . 2_545 no
C1 H6 2.8900 . . no
C3 H7 2.5500 . . no
C4 H7 2.7100 . . no
C4 H6 2.9100 . . no
C5 H2B 2.59(3) . . no
C5 H16A 3.08(2) . 1_565 no
C6 H2B 2.98(3) . . no
C7 H14A 2.7600 . . no
C7 H14B 3.0100 . 2_555 no
C7 H2B 3.09(3) . . no
C7 H14C 2.6900 . . no
C8 H13C 3.0100 . . no
C10 H13A 2.9400 . . no
C11 H12C 2.7900 . . no
C11 H14A 2.9700 . 2_555 no
C11 H12A 2.7600 . . no
C12 H14C 3.0800 . 3_576 no
C12 H11 2.5800 . . no
C13 H2B 2.94(2) . 3_576 no
C14 H7 2.4900 . . no
C15 H4 2.71(3) . 4_565 no
C15 H13B 3.1000 . 4_665 no
C15 H1A 2.61(3) . 4_565 no
C15 H2A 2.95(3) . . no
C15 H1B 2.86(3) . 3_666 no
C15 H6 2.9600 . 3_666 no
C15 H12B 2.8000 . 3_576 no
H1A H4 2.22(4) . . no
H1A H13B 2.4700 . 1_655 no
H1A O5 2.76(3) . 4_564 no
H1A C15 2.61(3) . 4_564 no
H1A O4 1.91(3) . 4_564 no
H1B O5 1.93(3) . 3_666 no
H1B C15 2.86(3) . 3_666 no
H2 H5A 2.3800 . . no
H2A O4 1.99(3) . . no
H2A C15 2.95(3) . . no
H2B C5 2.59(3) . . no
H2B C6 2.98(3) . . no
H2B C7 3.09(3) . . no
H2B H5B 2.1900 . . no
H2B O1 2.89(3) . 3_576 no
H2B O2 2.22(3) . 3_576 no
H2B C13 2.94(2) . 3_576 no
H4 C15 2.71(3) . 4_564 no
H4 O5 1.84(3) . 4_564 no
H4 H1A 2.22(4) . . no
H5A H2 2.3800 . . no
H5A H11 2.5100 . . no
H5B H2B 2.1900 . . no
H5B N2 2.7000 . . no
H6 C15 2.9600 . 3_666 no
H6 H16A 2.4800 . 3_666 no
H6 C4 2.9100 . . no
H6 O4 2.7300 . . no
H6 N3 2.0900 . . no
H6 C1 2.8900 . . no
H7 C4 2.7100 . . no
H7 N2 2.9400 . . no
H7 C3 2.5500 . . no
H7 C14 2.4900 . . no
H7 H14A 2.3300 . . no
H7 H14C 2.2300 . . no
H11 C12 2.5800 . . no
H11 H5A 2.5100 . . no
H11 H12A 2.2700 . . no
H11 H12C 2.4800 . . no
H12A C11 2.7600 . . no
H12A H11 2.2700 . . no
H12A H12A 2.5800 . 3_586 no
H12A H14C 2.4800 . 3_576 no
H12B O5 2.6300 . 3_576 no
H12B C15 2.8000 . 3_576 no
H12C C11 2.7900 . . no
H12C H11 2.4800 . . no
H13A O1 2.6700 . . no
H13A C10 2.9400 . . no
H13A O6 2.8400 . 2_555 no
H13B N1 2.8100 . 1_455 no
H13B H1A 2.4700 . 1_455 no
H13B C15 3.1000 . 4_464 no
H13C C8 3.0100 . . no
H13C O6 2.4800 . 2_555 no
H14A C7 2.7600 . . no
H14A H7 2.3300 . . no
H14A C11 2.9700 . 2_545 no
H14B C7 3.0100 . 2_545 no
H14C C7 2.6900 . . no
H14C H7 2.2300 . . no
H14C C12 3.0800 . 3_576 no
H14C H12A 2.4800 . 3_576 no
H16A C5 3.08(2) . 1_545 no
H16A O4 2.76(2) . 3_666 no
H16A H6 2.4800 . 3_666 no

loop_
_geom_hbond_atom_site_label_D
_geom_hbond_atom_site_label_H
_geom_hbond_atom_site_label_A
_geom_hbond_site_symmetry_A
_geom_hbond_distance_DH
_geom_hbond_distance_HA
_geom_hbond_distance_DA
_geom_hbond_angle_DHA
_geom_hbond_publ_flag
N1 H1A O4 4_564 0.91(3) 1.91(3) 2.810(3) 173(3) yes
N1 H1B O5 3_666 0.89(3) 1.93(3) 2.798(3) 165(2) yes
N2 H2A O4 . 0.90(3) 1.99(3) 2.882(3) 173(3) yes
N2 H2B O2 3_576 0.90(3) 2.22(3) 3.081(3) 159(2) yes
N4 H4 O5 4_564 0.88(3) 1.84(3) 2.712(2) 176(3) yes
O6 H6 N3 . 0.8200 2.0900 2.896(5) 166.00 yes
C13 H13C O6 2_555 0.9600 2.4800 2.929(4) 109.00 yes
C14 H14A Cg2 2_545 0.9600 2.9700 3.546(3) 119.00 yes

loop_
_geom_torsion_atom_site_label_1
_geom_torsion_atom_site_label_2
_geom_torsion_atom_site_label_3
_geom_torsion_atom_site_label_4
_geom_torsion_site_symmetry_1
_geom_torsion_site_symmetry_2
_geom_torsion_site_symmetry_3
_geom_torsion_site_symmetry_4
_geom_torsion
_geom_torsion_publ_flag
C12 O1 C10 C9 . . . . -162.1(3) no
C12 O1 C10 C11 . . . . 18.1(4) yes
C13 O2 C9 C10 . . . . 84.5(3) no
C13 O2 C9 C8 . . . . -96.4(3) yes
C14 O3 C8 C9 . . . . 179.0(2) no
C14 O3 C8 C7 . . . . -0.6(3) yes
C1 N3 C4 N2 . . . . 178.38(19) no
C4 N3 C1 N1 . . . . -179.2(2) no
C4 N3 C1 N4 . . . . 0.5(3) no
C1 N3 C4 C3 . . . . -0.5(3) no
C2 N4 C1 N3 . . . . -0.3(3) no
C2 N4 C1 N1 . . . . 179.4(2) no
C1 N4 C2 C3 . . . . 0.0(3) no
N4 C2 C3 C4 . . . . 0.0(3) no
N4 C2 C3 C5 . . . . -177.6(2) no
C4 C3 C5 C6 . . . . -81.2(2) no
C5 C3 C4 N3 . . . . 177.82(19) no
C2 C3 C5 C6 . . . . 96.2(2) no
C2 C3 C4 N2 . . . . -178.5(2) no
C2 C3 C4 N3 . . . . 0.3(3) no
C5 C3 C4 N2 . . . . -1.0(3) no
C3 C5 C6 C7 . . . . 13.0(3) no
C3 C5 C6 C11 . . . . -166.57(19) no
C5 C6 C11 C10 . . . . 179.1(2) no
C11 C6 C7 C8 . . . . -0.1(3) no
C7 C6 C11 C10 . . . . -0.5(3) no
C5 C6 C7 C8 . . . . -179.62(19) no
C6 C7 C8 C9 . . . . 0.5(3) no
C6 C7 C8 O3 . . . . -179.9(2) no
O3 C8 C9 O2 . . . . 1.0(3) no
O3 C8 C9 C10 . . . . -179.9(2) no
C7 C8 C9 C10 . . . . -0.3(3) no
C7 C8 C9 O2 . . . . -179.37(19) no
O2 C9 C10 O1 . . . . -1.0(3) no
C8 C9 C10 C11 . . . . -0.3(3) no
O2 C9 C10 C11 . . . . 178.8(2) no
C8 C9 C10 O1 . . . . 179.9(2) no
O1 C10 C11 C6 . . . . -179.5(2) no
C9 C10 C11 C6 . . . . 0.7(3) no
O4 C15 C16 O6 . . . . -59.2(4) no
O4 C15 C16 C16 . . . 3_666 66.4(3) no
O5 C15 C16 O6 . . . . 120.7(3) no
O5 C15 C16 C16 . . . 3_666 -113.8(3) no
O6 C16 C16 O6 . . 3_666 3_666 180.0(3) no
O6 C16 C16 C15 . . 3_666 3_666 -55.3(3) no
C15 C16 C16 O6 . . 3_666 3_666 55.3(3) no
C15 C16 C16 C15 . . 3_666 3_666 -180.0(2) no
